data_1566878
loop_
_publ_author_name
'Soldatova, Natalia S.'
'Postnikov, Pavel S.'
'Ivanov, Daniil M.'
'Semyonov, Oleg V.'
'Kukurina, Olga S.'
'Guselnikova, Olga'
'Yamauchi, Yusuke'
'Wirth, Thomas'
'Zhdankin, Viktor V.'
'Yusubov, Mekhman S.'
'Gomila, Rosa M.'
'Frontera, Antonio'
'Resnati, Giuseppe'
'Kukushkin, Vadim Yu.'

_publ_section_title
;
 Zwitterionic iodonium species afford halogen bond-based porous organic
 frameworks
;
_journal_name_full 'Chemical Science'
_journal_paper_doi 10.1039/D2SC00892K
_journal_year 2022
_chemical_formula_moiety 'C12 H8 Cl I O3 S'
_chemical_formula_sum 'C12 H8 Cl I O3 S'
_chemical_formula_weight 394.59
_space_group_crystal_system triclinic
_space_group_IT_number 2
_space_group_name_Hall '-P 1'
_space_group_name_H-M_alt 'P -1'
_atom_sites_solution_hydrogens geom
_atom_sites_solution_primary dual
_audit_creation_date 2020-08-31
_audit_creation_method
;
Olex2 1.3
(compiled 2020.02.04 svn.rd84adfe8 for OlexSys, GUI svn.r6032)
;
_audit_update_record
;
2021-07-13 deposited with the CCDC.	2022-04-27 downloaded from the CCDC.
;
_cell_angle_alpha 94.9610(10)
_cell_angle_beta 93.9970(10)
_cell_angle_gamma 91.8580(10)
_cell_formula_units_Z 4
_cell_length_a 6.09810(10)
_cell_length_b 8.11370(10)
_cell_length_c 25.8853(3)
_cell_measurement_reflns_used 11999
_cell_measurement_temperature 100(2)
_cell_measurement_theta_max 70.2180
_cell_measurement_theta_min 3.4290
_cell_volume 1271.90(3)
_computing_cell_refinement 'CrysAlisPro 1.171.40.50a (Rigaku OD, 2019)'
_computing_data_collection 'CrysAlisPro 1.171.40.50a (Rigaku OD, 2019)'
_computing_data_reduction 'CrysAlisPro 1.171.40.50a (Rigaku OD, 2019)'
_computing_molecular_graphics 'Olex2 1.3 (Dolomanov et al., 2009)'
_computing_publication_material 'Olex2 1.3 (Dolomanov et al., 2009)'
_computing_structure_refinement 'SHELXL 2014/7 (Sheldrick, 2015)'
_computing_structure_solution 'SHELXT 2014/5 (Sheldrick, 2014)'
_diffrn_ambient_environment N~2~
_diffrn_ambient_temperature 100(2)
_diffrn_detector 'CCD plate'
_diffrn_detector_area_resol_mean 10.0000
_diffrn_detector_type HyPix3000
_diffrn_measured_fraction_theta_full 0.997
_diffrn_measured_fraction_theta_max 0.996
_diffrn_measurement_details
;
List of Runs (angles in degrees, time in seconds):

  # Type    Start    End  Width  t~exp~   \w     \q     \k     \f   Frames
#--------------------------------------------------------------------------
  1  \w    -30.00   5.00   0.50    1.20    --  -38.82 115.00  11.00   70
  2  \w    -84.00 -50.00   0.50    1.20    --  -38.82-167.00 136.00   68
  3  \w   -110.00 -74.00   0.50    1.20    --  -38.82 167.00 156.00   72
  4  \w     61.00  86.00   0.50    1.20    --   38.82 167.00 156.00   50
  5  \w     21.00  46.00   0.50    1.20    --   38.82-115.00 -78.00   50
  6  \w     74.00 105.00   0.50    1.20    --   38.82-167.00 136.00   62
  7  \w     71.00  96.00   0.50    0.20    --  100.00-115.00 -78.00   50
  8  \w    104.00 140.00   0.50    0.20    --  100.00-167.00 136.00   72
  9  \w     77.00 102.00   0.50    0.20    --  100.00 167.00 156.00   50
 10  \w     84.00 110.00   0.50    0.20    --  100.00 115.00  11.00   52
 11  \w    -57.00 -31.00   0.50    1.20    --  -38.82 -32.00-120.00   52
 12  \w    -53.00  14.00   0.50    1.20    --  -38.82  43.00  30.00  134
 13  \w    -81.00 -55.00   0.50    1.20    --  -38.82 138.00   0.00   52
 14  \w   -106.00 -61.00   0.50    1.20    --  -38.82 -32.00-120.00   90
 15  \w   -107.00 -27.00   0.50    1.20    --  -38.82 -32.00  60.00  160
 16  \w    -46.00 -21.00   0.50    1.20    --  -38.82 138.00   0.00   50
 17  \w     70.00  96.00   0.50    1.20    --   38.82-138.00-180.00   52
 18  \w     36.00  75.00   0.50    1.20    --   38.82-104.00-180.00   78
 19  \w     17.00 103.00   0.50    1.20    --   38.82  65.00-180.00  172
 20  \w      4.00  30.00   0.50    1.20    --   38.82-104.00-180.00   52
 21  \w     39.00 102.00   0.50    1.20    --   38.82  43.00-120.00  126
 22  \w     18.00  61.00   0.50    1.20    --   38.82-138.00-180.00   86
 23  \w     29.00  57.00   0.50    1.20    --   38.82 -21.00 -60.00   56
 24  \w     27.00 105.00   0.50    1.20    --   38.82  43.00 -30.00  156
 25  \w     -6.00  20.00   0.50    1.20    --   38.82 -21.00 -60.00   52
 26  \w      7.00  33.00   0.50    1.20    --   38.82 -43.00  60.00   52
 27  \w     34.00  78.00   0.50    0.20    --  100.00 -37.00-180.00   88
 28  \w     38.00 115.00   0.50    0.20    --  100.00-133.00-120.00  154
 29  \w     60.00 106.00   0.50    0.20    --  100.00 -30.00  60.00   92
 30  \w     53.00 115.00   0.50    0.20    --  100.00 -37.00 -60.00  124
 31  \w     92.00 154.00   0.50    0.20    --  100.00  30.00 -90.00  124
 32  \w     28.00 114.00   0.50    0.20    --  100.00 -22.00  30.00  172
 33  \w     71.00 122.00   0.50    0.20    --  100.00 133.00 -30.00  102
 34  \w     55.00  81.00   0.50    0.20    --  100.00 -86.00-180.00   52
 35  \w     52.00 100.00   0.50    0.20    --  100.00-111.00 -60.00   96
 36  \w     71.00  97.00   0.50    0.20    --  100.00 -72.00 -99.90   52
 37  \w     38.00 120.00   0.50    0.20    --  100.00 -53.00-120.00  164
 38  \w     78.00 104.00   0.50    0.20    --  100.00  69.00 120.00   52
 39  \w    126.00 152.00   0.50    0.20    --  100.00  69.00 120.00   52
 40  \w     65.00 105.00   0.50    0.20    --  100.00 -93.00 -60.00   80
 41  \w     93.00 119.00   0.50    0.20    --  100.00  45.00 -30.00   52
 42  \w     82.00 135.00   0.50    0.20    --  100.00 111.00-180.00  106
 43  \w     89.00 121.00   0.50    0.20    --  100.00 -69.00   0.00   64
 44  \w     94.00 119.00   0.50    0.20    --  100.00 -69.00-120.00   50
 45  \w     88.00 115.00   0.50    0.20    --  100.00  37.00 -30.00   54
 46  \w     42.00 106.00   0.50    0.20    --  100.00 -93.00  90.00  128
 47  \w     42.00  67.00   0.50    0.20    --  100.00 -69.00-120.00   50
 48  \w     77.00 115.00   0.50    0.20    --  100.00 -37.00  90.00   76
 49  \w     85.00 119.00   0.50    0.20    --  100.00-133.00 120.00   68
 50  \w     42.00  83.00   0.50    0.20    --  100.00 -69.00   0.00   82
 51  \w     97.00 125.00   0.50    0.20    --  100.00 -77.00 -90.00   56
 52  \w    105.00 149.00   0.50    0.20    --  100.00 111.00-150.00   88
 53  \w     48.00  74.00   0.50    0.20    --  100.00 -37.00  90.00   52
 54  \w    125.00 157.00   0.50    0.20    --  100.00  45.00 -30.00   64
 55  \w     41.00  66.00   0.50    0.20    --  100.00-133.00 120.00   50
 56  \w     59.00  85.00   0.50    0.20    --  100.00-111.00-180.00   52
 57  \w     82.00 108.00   0.50    0.20    --  100.00 -37.00-180.00   52
 58  \w     50.00  78.00   0.50    0.20    --  100.00-111.00-120.00   56
 59  \w     82.00 109.00   0.50    0.20    --  100.00-111.00-120.00   54
 60  \w     32.00  78.00   0.50    0.20    --  100.00 -15.00 -90.00   92
 61  \w     89.00 149.00   0.50    0.20    --  100.00  37.00   0.00  120
 62  \w     27.00  74.00   0.50    0.20    --  100.00 -93.00-120.00   94
 63  \w     56.00 117.00   0.50    0.20    --  100.00 -61.00  60.00  122
 64  \w     89.00 153.00   0.50    0.20    --  100.00  30.00 -60.00  128
 65  \w     94.00 119.00   0.50    0.20    --  100.00 115.00  11.00   50
 66  \w    -40.00 -14.00   0.50    1.20    --    0.00 119.00 144.65   52
 67  \w    -23.00   8.00   0.50    1.20    --   20.00 112.00 -86.98   62
 68  \w    -10.00  15.00   0.50    1.20    --   28.00 104.00  90.68   50
 69  \w     -1.00  24.00   0.50    1.20    --   32.00  94.00  -4.17   50
 70  \w      5.00  30.00   0.50    1.20    --   36.00  89.00-150.72   50
 71  \w    -37.00 -11.00   0.50    1.20    --  -38.82 104.00 150.00   52
 72  \w     11.00  36.00   0.50    1.20    --   40.00  84.00  88.99   50
 73  \w     11.00  36.00   0.50    1.20    --   40.00  83.00 -29.47   50
 74  \w     16.00  41.00   0.50    1.20    --   44.00  80.00 158.19   50
 75  \w     17.00  42.00   0.50    1.20    --   44.00  79.00 -96.52   50
 76  \w     16.00  41.00   0.50    1.20    --   44.00  81.00  43.43   50
 77  \w     16.00  41.00   0.50    1.20    --   44.00  81.00 128.12   50
 78  \w     16.00  41.00   0.50    1.20    --   44.00  81.00 112.57   50
 79  \w     17.00  42.00   0.50    1.20    --   44.00  79.00-130.98   50
 80  \w     22.00  48.00   0.50    1.20    --   48.00  74.00 -68.84   52
 81  \w     89.00 114.00   0.50    1.20    --   48.00  74.00 -68.84   50
 82  \w     26.00  52.00   0.50    1.20    --   48.00  71.00 -12.54   52
 83  \w     86.00 112.00   0.50    1.20    --   48.00  71.00 -12.54   52
 84  \w     33.00  59.00   0.50    1.20    --   52.00  75.00   2.60   52
 85  \w     26.00  51.00   0.50    1.20    --   52.00  76.00-173.51   50
 86  \w     75.00 101.00   0.50    1.20    --   52.00  76.00 119.61   52
 87  \w     83.00 108.00   0.50    1.20    --   52.00  77.00 -55.04   50
 88  \w     27.00  53.00   0.50    1.20    --   52.00  76.00 119.61   52
 89  \w     29.00  55.00   0.50    1.20    --   52.00  77.00 -55.04   52
 90  \w     33.00  59.00   0.50    1.20    --   56.00  76.00-116.70   52
 91  \w     79.00 105.00   0.50    1.20    --   56.00  76.00-116.70   52
 92  \w     34.00  60.00   0.50    1.20    --   60.00  77.00 131.09   52
 93  \w     34.00  61.00   0.50    1.20    --   60.00  75.00 -15.54   54
 94  \w     64.00  89.00   0.50    1.20    --   60.00  75.00 -15.54   50
 95  \w     39.00  65.00   0.50    1.20    --   64.00  71.00  63.20   52
 96  \w     39.00  71.00   0.50    1.20    --   64.00  76.00-168.05   64
 97  \w     38.00  64.00   0.50    1.20    --   64.00  75.00 168.05   52
 98  \w     45.00  84.00   0.50    1.20    --   68.00  63.00  21.97   78
 99  \w     42.00  79.00   0.50    1.20    --   68.00  75.00 -69.92   74
100  \w     94.00 127.00   0.50    1.20    --   68.00  70.00  85.29   66
101  \w     44.00  70.00   0.50    1.20    --   68.00  70.00  85.29   52
102  \w    108.00 133.00   0.50    1.20    --   68.00  63.00  21.97   50
103  \w     46.00  78.00   0.50    1.20    --   68.00  76.00  36.92   64
104  \w     46.00  72.00   0.50    0.20    --   72.00  74.00 100.83   52
105  \w     47.00 107.00   0.50    0.20    --   72.00  73.00-101.00  120
106  \w    113.00 138.00   0.50    0.20    --   72.00  70.00  72.76   50
107  \w     47.00  72.00   0.50    0.20    --   72.00  70.00  72.76   50
108  \w     49.00  79.00   0.50    0.20    --   76.00  77.00 129.64   60
109  \w     56.00  82.00   0.50    0.20    --   80.00  69.00 164.08   52
110  \w     56.00  82.00   0.50    0.20    --   80.00  68.00-171.72   52
111  \w     99.00 138.00   0.50    0.20    --   84.00  59.00  -5.97   78
112  \w     62.00  90.00   0.50    0.20    --   84.00  59.00  -5.97   56
113  \w     61.00  87.00   0.50    0.20    --   88.00  77.00-149.61   52
114  \w     69.00  95.00   0.50    0.20    --   92.00  72.00 174.11   52
115  \w     79.00 104.00   0.50    0.20    --  100.00  61.00 -60.00   50
116  \w     86.00 150.00   0.50    0.20    --  100.00  93.00 150.00  128
117  \w     73.00 114.00   0.50    0.20    --  100.00  77.00  30.00   82
118  \w     76.00 101.00   0.50    0.20    --  100.00  69.00-120.00   50
119  \w     73.00 147.00   0.50    0.20    --  100.00  77.00  60.00  148
120  \w     73.00 105.00   0.50    0.20    --  100.00 -15.00-180.00   64
121  \w     27.00  52.00   0.50    0.20    --  100.00 -15.00-180.00   50
122  \w    130.00 156.00   0.50    0.20    --  100.00  77.00 -90.00   52
123  \w     73.00 107.00   0.50    0.20    --  100.00  77.00 -90.00   68
124  \w     74.00 122.00   0.50    0.20    --  100.00  77.00 120.00   96
125  \w    115.00 141.00   0.50    0.20    --  100.00  61.00  30.00   52
126  \w     78.00 103.00   0.50    0.20    --  100.00  61.00  30.00   50
127  \w    120.00 146.00   0.50    0.20    --  100.00  77.00 -60.00   52
128  \w    129.00 154.00   0.50    0.20    --  100.00  77.00  90.00   50
129  \w    130.00 156.00   0.50    0.20    --  100.00 111.00-120.00   52
130  \w     73.00  98.00   0.50    0.20    --  100.00  77.00 -60.00   50
131  \w     75.00 106.00   0.50    0.20    --  100.00  77.00-120.00   62
132  \w     73.00 109.00   0.50    0.20    --  100.00  77.00  90.00   72
133  \w     76.00 133.00   0.50    0.20    --  100.00  69.00-150.00  114
134  \w    132.00 157.00   0.50    0.20    --  100.00  77.00   0.00   50
135  \w     73.00 150.00   0.50    0.20    --  100.00  77.00-180.00  154
136  \w     76.00 102.00   0.50    0.20    --  100.00  69.00 -30.00   52
137  \w     83.00 137.00   0.50    0.20    --  100.00  61.00  90.00  108
138  \w    100.00 144.00   0.50    0.20    --  100.00  93.00  90.00   88
139  \w     76.00 108.00   0.50    0.20    --  100.00  77.00   0.00   64
140  \w    113.00 157.00   0.50    0.20    --  100.00  68.00  47.98   88
141  \w     76.00 101.00   0.50    0.20    --  100.00  68.00  47.98   50
142  \w     73.00 130.00   0.50    0.20    --  100.00  77.00 150.00  114
143  \w     53.00  99.00   0.50    0.20    --  100.00 -37.00-120.00   92
144  \w     76.00 103.00   0.50    0.20    --  100.00  69.00   0.00   54
145  \w    121.00 146.00   0.50    0.20    --  100.00  61.00 -60.00   50
146  \w     78.00 139.00   0.50    0.20    --  100.00  61.00 150.00  122
;
_diffrn_measurement_device 'four-circle diffractometer'
_diffrn_measurement_device_type 'SuperNova, Single source at offset/far, HyPix3000'
_diffrn_measurement_method '\w scans'
_diffrn_orient_matrix_type 'CrysAlisPro convention (1999,Acta A55,543-557)'
_diffrn_orient_matrix_UB_11 0.0754398000
_diffrn_orient_matrix_UB_12 0.0723029000
_diffrn_orient_matrix_UB_13 -0.0492314000
_diffrn_orient_matrix_UB_21 0.0825591000
_diffrn_orient_matrix_UB_22 0.1602593000
_diffrn_orient_matrix_UB_23 0.0328335000
_diffrn_orient_matrix_UB_31 0.2274260000
_diffrn_orient_matrix_UB_32 -0.0739374000
_diffrn_orient_matrix_UB_33 0.0092726000
_diffrn_radiation_monochromator mirror
_diffrn_radiation_probe x-ray
_diffrn_radiation_type 'Cu K\a'
_diffrn_radiation_wavelength 1.54184
_diffrn_reflns_av_R_equivalents 0.0522
_diffrn_reflns_av_unetI/netI 0.0317
_diffrn_reflns_Laue_measured_fraction_full 0.997
_diffrn_reflns_Laue_measured_fraction_max 0.996
_diffrn_reflns_limit_h_max 7
_diffrn_reflns_limit_h_min -7
_diffrn_reflns_limit_k_max 9
_diffrn_reflns_limit_k_min -9
_diffrn_reflns_limit_l_max 31
_diffrn_reflns_limit_l_min -31
_diffrn_reflns_number 24149
_diffrn_reflns_point_group_measured_fraction_full 0.997
_diffrn_reflns_point_group_measured_fraction_max 0.996
_diffrn_reflns_theta_full 67.684
_diffrn_reflns_theta_max 70.422
_diffrn_reflns_theta_min 1.718
_diffrn_source 'micro-focus sealed X-ray tube'
_diffrn_source_type 'SuperNova (Cu) X-ray Source'
_exptl_absorpt_coefficient_mu 23.243
_exptl_absorpt_correction_T_max 0.503
_exptl_absorpt_correction_T_min 0.097
_exptl_absorpt_correction_type gaussian
_exptl_absorpt_process_details
;
CrysAlisPro 1.171.40.50a (Rigaku Oxford Diffraction, 2019)
Numerical absorption correction based on gaussian integration over
			a multifaceted crystal model
Empirical absorption correction using spherical harmonics,
 implemented in SCALE3 ABSPACK scaling algorithm.
;
_exptl_crystal_colour colourless
_exptl_crystal_colour_primary colourless
_exptl_crystal_density_diffrn 2.061
_exptl_crystal_description prism
_exptl_crystal_F_000 760
_exptl_crystal_size_max 0.185
_exptl_crystal_size_mid 0.109
_exptl_crystal_size_min 0.048
_refine_diff_density_max 1.943
_refine_diff_density_min -1.423
_refine_diff_density_rms 0.171
_refine_ls_extinction_method none
_refine_ls_goodness_of_fit_ref 1.083
_refine_ls_hydrogen_treatment constr
_refine_ls_matrix_type full
_refine_ls_number_parameters 325
_refine_ls_number_reflns 4848
_refine_ls_number_restraints 0
_refine_ls_restrained_S_all 1.083
_refine_ls_R_factor_all 0.0462
_refine_ls_R_factor_gt 0.0442
_refine_ls_shift/su_max 0.001
_refine_ls_shift/su_mean 0.000
_refine_ls_structure_factor_coef Fsqd
_refine_ls_weighting_details 'w=1/[\s^2^(Fo^2^)+(0.0707P)^2^+3.9964P] where P=(Fo^2^+2Fc^2^)/3'
_refine_ls_weighting_scheme calc
_refine_ls_wR_factor_gt 0.1211
_refine_ls_wR_factor_ref 0.1228
_reflns_Friedel_coverage 0.000
_reflns_number_gt 4546
_reflns_number_total 4848
_reflns_threshold_expression 'I > 2\s(I)'
_cod_data_source_file d2sc00892k2.cif
_cod_data_source_block 3
_cod_database_code 1566878
_shelx_shelxl_version_number 2014/7
_chemical_oxdiff_formula 'C12 H8 Cl O3 S I '
_shelx_space_group_comment
;
The symmetry employed for this shelxl refinement is uniquely defined
by the following loop, which should always be used as a source of
symmetry information in preference to the above space-group names.
They are only intended as comments.
;
_reflns_odcompleteness_completeness 98.94
_reflns_odcompleteness_iscentric 1
_reflns_odcompleteness_theta 70.93
_olex2_refinement_description
;
1. Fixed Uiso
 At 1.2 times of:
  All C(H) groups
2.a Aromatic/amide H refined with riding coordinates:
 C6A(H6A), C5A(H5A), C6(H6), C2(H2), C3A(H3A), C2A(H2A), C3(H3), C5(H5),
 C8A(H8A), C11A(H11A), C12(H12), C9(H9), C9A(H9A), C12A(H12A), C8(H8), C11(H11)
;
_olex2_submission_special_instructions 'No special instructions were received'
_oxdiff_exptl_absorpt_empirical_details
;
Empirical correction (ABSPACK) includes:
- Absorption correction using spherical harmonics
- Frame scaling
;
_oxdiff_exptl_absorpt_empirical_full_max 1.834
_oxdiff_exptl_absorpt_empirical_full_min 0.539

loop_
_space_group_symop_operation_xyz
'x, y, z'
'-x, -y, -z'

loop_
_atom_site_label
_atom_site_type_symbol
_atom_site_fract_x
_atom_site_fract_y
_atom_site_fract_z
_atom_site_U_iso_or_equiv
_atom_site_adp_type
_atom_site_occupancy
_atom_site_site_symmetry_order
_atom_site_calc_flag
_atom_site_refinement_flags_posn
_atom_site_refinement_flags_adp
_atom_site_refinement_flags_occupancy
_atom_site_disorder_assembly
_atom_site_disorder_group
I1A I 0.19858(5) 0.64125(4) 0.08392(2) 0.02100(13) Uani 1 1 d . . . . .
I1 I 1.27154(5) 0.87286(4) 0.41577(2) 0.02082(13) Uani 1 1 d . . . . .
S1A S 0.8239(2) 1.30394(15) 0.05574(5) 0.0188(3) Uani 1 1 d . . . . .
S1 S 0.6725(2) 0.19587(15) 0.44368(5) 0.0192(3) Uani 1 1 d . . . . .
Cl1A Cl 0.5962(3) 0.4271(3) 0.30997(6) 0.0528(5) Uani 1 1 d . . . . .
Cl1 Cl 0.8119(3) 1.0193(2) 0.18638(6) 0.0569(5) Uani 1 1 d . . . . .
O1A O 0.9518(6) 1.2585(4) 0.01112(14) 0.0220(8) Uani 1 1 d . . . . .
O2A O 0.6725(6) 1.4346(4) 0.04628(15) 0.0249(8) Uani 1 1 d . . . . .
O3 O 0.5138(7) 0.1746(5) 0.39881(15) 0.0279(9) Uani 1 1 d . . . . .
O1 O 0.5651(6) 0.2309(5) 0.49199(14) 0.0239(8) Uani 1 1 d . . . . .
O3A O 0.9624(6) 1.3387(5) 0.10405(14) 0.0250(8) Uani 1 1 d . . . . .
O2 O 0.8243(7) 0.0639(5) 0.44593(16) 0.0292(9) Uani 1 1 d . . . . .
C1 C 1.0776(9) 0.6577(6) 0.4225(2) 0.0214(11) Uani 1 1 d . . . . .
C4A C 0.6578(8) 1.1263(6) 0.06429(19) 0.0170(10) Uani 1 1 d . . . . .
C6A C 0.3267(9) 1.0067(6) 0.0938(2) 0.0210(11) Uani 1 1 d . . . . .
H6A H 0.1900 1.0173 0.1090 0.025 Uiso 1 1 calc R U . . .
C5A C 0.4575(9) 1.1460(7) 0.0869(2) 0.0229(11) Uani 1 1 d . . . . .
H5A H 0.4110 1.2535 0.0976 0.028 Uiso 1 1 calc R U . . .
C7 C 1.1217(10) 0.9202(7) 0.3424(2) 0.0249(12) Uani 1 1 d . . . . .
C6 C 0.8828(9) 0.6750(6) 0.4478(2) 0.0213(11) Uani 1 1 d . . . . .
H6 H 0.8365 0.7806 0.4605 0.026 Uiso 1 1 calc R U . . .
C2 C 1.1548(9) 0.5060(6) 0.4045(2) 0.0218(11) Uani 1 1 d . . . . .
H2 H 1.2895 0.4990 0.3882 0.026 Uiso 1 1 calc R U . . .
C7A C 0.3326(9) 0.5924(6) 0.15773(19) 0.0214(11) Uani 1 1 d . . . . .
C3A C 0.7276(9) 0.9699(6) 0.04820(19) 0.0193(10) Uani 1 1 d . . . . .
H3A H 0.8645 0.9589 0.0331 0.023 Uiso 1 1 calc R U . . .
C1A C 0.4019(9) 0.8514(6) 0.07768(19) 0.0196(10) Uani 1 1 d . . . . .
C2A C 0.5985(9) 0.8298(6) 0.05408(19) 0.0206(11) Uani 1 1 d . . . . .
H2A H 0.6427 0.7226 0.0424 0.025 Uiso 1 1 calc R U . . .
C4 C 0.8319(9) 0.3775(6) 0.43527(19) 0.0200(11) Uani 1 1 d . . . . .
C3 C 1.0276(9) 0.3636(7) 0.4111(2) 0.0229(11) Uani 1 1 d . . . . .
H3 H 1.0750 0.2576 0.3990 0.027 Uiso 1 1 calc R U . . .
C5 C 0.7599(9) 0.5313(6) 0.4535(2) 0.0214(11) Uani 1 1 d . . . . .
H5 H 0.6255 0.5382 0.4699 0.026 Uiso 1 1 calc R U . . .
C8A C 0.5432(10) 0.5340(7) 0.1624(2) 0.0293(12) Uani 1 1 d . . . . .
H8A H 0.6320 0.5289 0.1336 0.035 Uiso 1 1 calc R U . . .
C10A C 0.4922(11) 0.4956(8) 0.2512(2) 0.0342(14) Uani 1 1 d . . . . .
C11A C 0.2847(11) 0.5546(9) 0.2472(2) 0.0404(16) Uani 1 1 d . . . . .
H11A H 0.1976 0.5599 0.2763 0.048 Uiso 1 1 calc R U . . .
C12 C 0.9053(11) 0.8659(8) 0.3285(2) 0.0393(15) Uani 1 1 d . . . . .
H12 H 0.8236 0.8099 0.3521 0.047 Uiso 1 1 calc R U . . .
C10 C 0.9325(11) 0.9818(8) 0.2470(2) 0.0372(15) Uani 1 1 d . . . . .
C9 C 1.1440(12) 1.0348(9) 0.2609(2) 0.0441(17) Uani 1 1 d . . . . .
H9 H 1.2252 1.0927 0.2377 0.053 Uiso 1 1 calc R U . . .
C9A C 0.6226(10) 0.4830(8) 0.2097(2) 0.0355(13) Uani 1 1 d . . . . .
H9A H 0.7652 0.4398 0.2135 0.043 Uiso 1 1 calc R U . . .
C12A C 0.2021(11) 0.6068(8) 0.2000(2) 0.0351(13) Uani 1 1 d . . . . .
H12A H 0.0601 0.6513 0.1967 0.042 Uiso 1 1 calc R U . . .
C8 C 1.2408(11) 1.0042(8) 0.3091(2) 0.0369(14) Uani 1 1 d . . . . .
H8 H 1.3884 1.0410 0.3190 0.044 Uiso 1 1 calc R U . . .
C11 C 0.8090(11) 0.8942(9) 0.2798(2) 0.0429(16) Uani 1 1 d . . . . .
H11 H 0.6630 0.8549 0.2691 0.051 Uiso 1 1 calc R U . . .

loop_
_atom_site_aniso_label
_atom_site_aniso_U_11
_atom_site_aniso_U_22
_atom_site_aniso_U_33
_atom_site_aniso_U_23
_atom_site_aniso_U_13
_atom_site_aniso_U_12
I1A 0.0226(2) 0.01451(19) 0.02568(19) 0.00636(13) -0.00095(13) -0.00902(13)
I1 0.0219(2) 0.01370(19) 0.0268(2) 0.00619(13) -0.00030(13) -0.00781(13)
S1A 0.0198(6) 0.0118(6) 0.0250(6) 0.0056(5) 0.0006(5) -0.0067(5)
S1 0.0215(6) 0.0112(6) 0.0246(6) 0.0047(5) 0.0001(5) -0.0070(5)
Cl1A 0.0548(11) 0.0748(13) 0.0325(8) 0.0222(8) 0.0024(7) 0.0136(9)
Cl1 0.0695(13) 0.0647(12) 0.0356(8) 0.0165(8) -0.0141(8) -0.0045(10)
O1A 0.0218(19) 0.0163(18) 0.0289(19) 0.0062(14) 0.0059(15) -0.0050(15)
O2A 0.028(2) 0.0115(18) 0.036(2) 0.0055(15) 0.0040(16) -0.0031(15)
O3 0.032(2) 0.023(2) 0.0284(19) 0.0059(16) -0.0041(16) -0.0151(17)
O1 0.025(2) 0.0194(19) 0.0272(19) 0.0057(15) 0.0045(15) -0.0078(15)
O3A 0.027(2) 0.0183(19) 0.0290(19) 0.0054(15) -0.0013(16) -0.0130(16)
O2 0.031(2) 0.0126(18) 0.046(2) 0.0080(16) 0.0085(17) -0.0019(16)
C1 0.023(3) 0.013(2) 0.028(3) 0.005(2) -0.003(2) -0.010(2)
C4A 0.019(3) 0.010(2) 0.022(2) 0.0055(18) -0.0031(19) -0.0057(19)
C6A 0.018(3) 0.018(3) 0.027(3) 0.006(2) -0.001(2) -0.007(2)
C5A 0.024(3) 0.013(3) 0.031(3) 0.003(2) -0.002(2) -0.003(2)
C7 0.029(3) 0.020(3) 0.025(3) 0.003(2) -0.001(2) -0.005(2)
C6 0.022(3) 0.014(3) 0.027(3) 0.003(2) -0.002(2) -0.002(2)
C2 0.022(3) 0.015(3) 0.029(3) 0.005(2) 0.002(2) -0.004(2)
C7A 0.028(3) 0.015(2) 0.022(2) 0.0055(19) 0.000(2) -0.007(2)
C3A 0.020(3) 0.016(3) 0.022(2) 0.0052(19) -0.0021(19) -0.003(2)
C1A 0.025(3) 0.011(2) 0.023(2) 0.0071(19) -0.003(2) -0.007(2)
C2A 0.022(3) 0.015(3) 0.024(2) 0.0047(19) -0.004(2) -0.006(2)
C4 0.022(3) 0.017(3) 0.021(2) 0.0062(19) -0.004(2) -0.008(2)
C3 0.025(3) 0.014(3) 0.030(3) 0.004(2) 0.001(2) -0.002(2)
C5 0.021(3) 0.018(3) 0.025(2) 0.004(2) -0.001(2) -0.005(2)
C8A 0.031(3) 0.027(3) 0.030(3) 0.002(2) 0.004(2) -0.001(2)
C10A 0.043(4) 0.031(3) 0.029(3) 0.008(2) 0.002(3) 0.003(3)
C11A 0.040(4) 0.052(4) 0.030(3) 0.009(3) 0.007(3) -0.008(3)
C12 0.030(3) 0.046(4) 0.043(3) 0.013(3) -0.001(3) -0.005(3)
C10 0.044(4) 0.030(3) 0.037(3) 0.008(3) -0.007(3) -0.001(3)
C9 0.055(4) 0.046(4) 0.031(3) 0.011(3) -0.001(3) -0.021(3)
C9A 0.033(3) 0.034(3) 0.039(3) 0.004(3) -0.001(3) -0.001(3)
C12A 0.034(3) 0.033(3) 0.039(3) 0.006(3) 0.001(3) -0.001(3)
C8 0.038(4) 0.037(4) 0.034(3) 0.006(3) -0.003(3) -0.016(3)
C11 0.033(4) 0.054(4) 0.042(3) 0.011(3) -0.001(3) -0.001(3)

loop_
_atom_type_symbol
_atom_type_description
_atom_type_scat_dispersion_real
_atom_type_scat_dispersion_imag
_atom_type_scat_source
C C 0.0181 0.0091 'International Tables Vol C Tables 4.2.6.8 and 6.1.1.4'
H H 0.0000 0.0000 'International Tables Vol C Tables 4.2.6.8 and 6.1.1.4'
Cl Cl 0.3639 0.7018 'International Tables Vol C Tables 4.2.6.8 and 6.1.1.4'
I I -0.3257 6.8362 'International Tables Vol C Tables 4.2.6.8 and 6.1.1.4'
O O 0.0492 0.0322 'International Tables Vol C Tables 4.2.6.8 and 6.1.1.4'
S S 0.3331 0.5567 'International Tables Vol C Tables 4.2.6.8 and 6.1.1.4'

loop_
_exptl_crystal_face_index_h
_exptl_crystal_face_index_k
_exptl_crystal_face_index_l
_exptl_crystal_face_perp_dist
3 -3 2 0.0504
-3 3 -2 0.0504
4 1 3 0.0630
0 5 2 0.1004
0 -5 -2 0.0593
0 1 -17 0.0240
0 -1 17 0.0240

loop_
_geom_angle_atom_site_label_1
_geom_angle_atom_site_label_2
_geom_angle_atom_site_label_3
_geom_angle
_geom_angle_site_symmetry_1
_geom_angle_site_symmetry_3
_geom_angle_publ_flag
C1A I1A C7A 95.77(19) . . ?
O1 I1 O3 107.85(11) 2_766 1_665 ?
C1 I1 O3 175.08(16) . 1_665 ?
C1 I1 O1 77.02(16) . 2_766 ?
C1 I1 C7 95.1(2) . . ?
C7 I1 O3 80.05(17) . 1_665 ?
C7 I1 O1 171.93(17) . 2_766 ?
O1A S1A C4A 106.1(2) . . ?
O2A S1A O1A 112.9(2) . . ?
O2A S1A O3A 112.8(2) . . ?
O2A S1A C4A 105.9(2) . . ?
O3A S1A O1A 112.5(2) . . ?
O3A S1A C4A 105.9(2) . . ?
O3 S1 O1 111.6(2) . . ?
O3 S1 C4 105.3(2) . . ?
O1 S1 C4 106.0(2) . . ?
O2 S1 O3 113.5(3) . . ?
O2 S1 O1 113.3(2) . . ?
O2 S1 C4 106.3(2) . . ?
S1A O1A I1A 117.3(2) . 2_675 ?
S1A O3A I1A 101.24(18) . 1_665 ?
C6 C1 I1 117.9(4) . . ?
C2 C1 I1 118.5(4) . . ?
C2 C1 C6 123.5(5) . . ?
C5A C4A S1A 119.3(4) . . ?
C3A C4A S1A 119.7(4) . . ?
C3A C4A C5A 121.0(5) . . ?
C5A C6A H6A 120.9 . . ?
C5A C6A C1A 118.2(5) . . ?
C1A C6A H6A 120.9 . . ?
C4A C5A H5A 120.2 . . ?
C6A C5A C4A 119.5(5) . . ?
C6A C5A H5A 120.2 . . ?
C12 C7 I1 119.8(4) . . ?
C8 C7 I1 119.4(4) . . ?
C8 C7 C12 120.9(5) . . ?
C1 C6 H6 121.4 . . ?
C5 C6 C1 117.3(5) . . ?
C5 C6 H6 121.4 . . ?
C1 C2 H2 121.1 . . ?
C1 C2 C3 117.7(5) . . ?
C3 C2 H2 121.1 . . ?
C8A C7A I1A 118.8(4) . . ?
C8A C7A C12A 121.5(5) . . ?
C12A C7A I1A 119.5(4) . . ?
C4A C3A H3A 119.8 . . ?
C2A C3A C4A 120.4(5) . . ?
C2A C3A H3A 119.8 . . ?
C6A C1A I1A 118.6(4) . . ?
C2A C1A I1A 118.2(4) . . ?
C2A C1A C6A 123.0(5) . . ?
C3A C2A C1A 117.9(5) . . ?
C3A C2A H2A 121.1 . . ?
C1A C2A H2A 121.1 . . ?
C3 C4 S1 119.5(4) . . ?
C3 C4 C5 121.0(5) . . ?
C5 C4 S1 119.5(4) . . ?
C2 C3 H3 120.0 . . ?
C4 C3 C2 119.9(5) . . ?
C4 C3 H3 120.0 . . ?
C6 C5 C4 120.6(5) . . ?
C6 C5 H5 119.7 . . ?
C4 C5 H5 119.7 . . ?
C7A C8A H8A 120.5 . . ?
C7A C8A C9A 119.0(5) . . ?
C9A C8A H8A 120.5 . . ?
C11A C10A Cl1A 119.8(5) . . ?
C11A C10A C9A 122.2(6) . . ?
C9A C10A Cl1A 118.0(5) . . ?
C10A C11A H11A 120.3 . . ?
C10A C11A C12A 119.4(6) . . ?
C12A C11A H11A 120.3 . . ?
C7 C12 H12 120.2 . . ?
C7 C12 C11 119.5(6) . . ?
C11 C12 H12 120.2 . . ?
C9 C10 Cl1 119.7(5) . . ?
C9 C10 C11 121.8(6) . . ?
C11 C10 Cl1 118.5(5) . . ?
C10 C9 H9 120.1 . . ?
C10 C9 C8 119.8(6) . . ?
C8 C9 H9 120.1 . . ?
C8A C9A H9A 120.4 . . ?
C10A C9A C8A 119.3(6) . . ?
C10A C9A H9A 120.4 . . ?
C7A C12A H12A 120.7 . . ?
C11A C12A C7A 118.6(6) . . ?
C11A C12A H12A 120.7 . . ?
C7 C8 C9 119.6(6) . . ?
C7 C8 H8 120.2 . . ?
C9 C8 H8 120.2 . . ?
C12 C11 C10 118.3(6) . . ?
C12 C11 H11 120.8 . . ?
C10 C11 H11 120.8 . . ?

loop_
_geom_bond_atom_site_label_1
_geom_bond_atom_site_label_2
_geom_bond_distance
_geom_bond_site_symmetry_2
_geom_bond_publ_flag
I1A C7A 2.100(5) . ?
I1A C1A 2.100(5) . ?
I1 O3 2.900(4) 1_665 ?
I1 O1 2.734(4) 2_766 ?
I1 C1 2.103(5) . ?
I1 C7 2.120(6) . ?
S1A O1A 1.466(4) . ?
S1A O2A 1.454(4) . ?
S1A O3A 1.460(4) . ?
S1A C4A 1.773(5) . ?
S1 O3 1.454(4) . ?
S1 O1 1.463(4) . ?
S1 O2 1.440(4) . ?
S1 C4 1.776(5) . ?
Cl1A C10A 1.749(6) . ?
Cl1 C10 1.742(6) . ?
O1A I1A 2.763(4) 2_675 ?
O3A I1A 2.910(4) 1_665 ?
C1 C6 1.401(8) . ?
C1 C2 1.387(8) . ?
C4A C5A 1.399(7) . ?
C4A C3A 1.391(7) . ?
C6A H6A 0.9500 . ?
C6A C5A 1.393(7) . ?
C6A C1A 1.395(8) . ?
C5A H5A 0.9500 . ?
C7 C12 1.390(8) . ?
C7 C8 1.376(8) . ?
C6 H6 0.9500 . ?
C6 C5 1.389(7) . ?
C2 H2 0.9500 . ?
C2 C3 1.401(7) . ?
C7A C8A 1.384(8) . ?
C7A C12A 1.397(8) . ?
C3A H3A 0.9500 . ?
C3A C2A 1.387(7) . ?
C1A C2A 1.392(8) . ?
C2A H2A 0.9500 . ?
C4 C3 1.389(8) . ?
C4 C5 1.391(8) . ?
C3 H3 0.9500 . ?
C5 H5 0.9500 . ?
C8A H8A 0.9500 . ?
C8A C9A 1.387(8) . ?
C10A C11A 1.368(9) . ?
C10A C9A 1.380(8) . ?
C11A H11A 0.9500 . ?
C11A C12A 1.394(8) . ?
C12 H12 0.9500 . ?
C12 C11 1.396(8) . ?
C10 C9 1.360(9) . ?
C10 C11 1.396(9) . ?
C9 H9 0.9500 . ?
C9 C8 1.387(8) . ?
C9A H9A 0.9500 . ?
C12A H12A 0.9500 . ?
C8 H8 0.9500 . ?
C11 H11 0.9500 . ?

loop_
_geom_torsion_atom_site_label_1
_geom_torsion_atom_site_label_2
_geom_torsion_atom_site_label_3
_geom_torsion_atom_site_label_4
_geom_torsion
_geom_torsion_site_symmetry_1
_geom_torsion_site_symmetry_2
_geom_torsion_site_symmetry_3
_geom_torsion_site_symmetry_4
_geom_torsion_publ_flag
I1A C7A C8A C9A -172.4(4) . . . . ?
I1A C7A C12A C11A 172.2(5) . . . . ?
I1A C1A C2A C3A 177.4(4) . . . . ?
I1 C1 C6 C5 -178.0(4) . . . . ?
I1 C1 C2 C3 177.6(4) . . . . ?
I1 C7 C12 C11 -178.6(5) . . . . ?
I1 C7 C8 C9 179.7(5) . . . . ?
S1A C4A C5A C6A -179.9(4) . . . . ?
S1A C4A C3A C2A -179.3(4) . . . . ?
S1 C4 C3 C2 -179.7(4) . . . . ?
S1 C4 C5 C6 179.4(4) . . . . ?
Cl1A C10A C11A C12A -179.1(5) . . . . ?
Cl1A C10A C9A C8A 179.0(5) . . . . ?
Cl1 C10 C9 C8 -179.6(5) . . . . ?
Cl1 C10 C11 C12 -179.3(5) . . . . ?
O1A S1A O3A I1A 67.7(2) . . . 1_665 ?
O1A S1A C4A C5A -152.5(4) . . . . ?
O1A S1A C4A C3A 27.1(5) . . . . ?
O2A S1A O1A I1A -16.5(3) . . . 2_675 ?
O2A S1A O3A I1A -61.4(2) . . . 1_665 ?
O2A S1A C4A C5A -32.3(5) . . . . ?
O2A S1A C4A C3A 147.4(4) . . . . ?
O3 S1 C4 C3 -93.7(5) . . . . ?
O3 S1 C4 C5 86.9(5) . . . . ?
O1 S1 C4 C3 147.9(4) . . . . ?
O1 S1 C4 C5 -31.5(5) . . . . ?
O3A S1A O1A I1A -145.5(2) . . . 2_675 ?
O3A S1A C4A C5A 87.7(4) . . . . ?
O3A S1A C4A C3A -92.6(4) . . . . ?
O2 S1 C4 C3 27.1(5) . . . . ?
O2 S1 C4 C5 -152.3(4) . . . . ?
C1 C6 C5 C4 1.0(8) . . . . ?
C1 C2 C3 C4 -0.3(8) . . . . ?
C4A S1A O1A I1A 99.1(2) . . . 2_675 ?
C4A S1A O3A I1A -176.82(19) . . . 1_665 ?
C4A C3A C2A C1A -1.7(7) . . . . ?
C6A C1A C2A C3A 2.3(8) . . . . ?
C5A C4A C3A C2A 0.4(8) . . . . ?
C5A C6A C1A I1A -176.6(4) . . . . ?
C5A C6A C1A C2A -1.5(8) . . . . ?
C7 C12 C11 C10 -2.1(10) . . . . ?
C6 C1 C2 C3 1.4(8) . . . . ?
C2 C1 C6 C5 -1.7(8) . . . . ?
C7A C8A C9A C10A -1.6(9) . . . . ?
C3A C4A C5A C6A 0.5(8) . . . . ?
C1A C6A C5A C4A 0.1(8) . . . . ?
C3 C4 C5 C6 -0.1(8) . . . . ?
C5 C4 C3 C2 -0.3(8) . . . . ?
C8A C7A C12A C11A -2.5(9) . . . . ?
C10A C11A C12A C7A 1.9(9) . . . . ?
C11A C10A C9A C8A 1.1(10) . . . . ?
C12 C7 C8 C9 -0.2(10) . . . . ?
C10 C9 C8 C7 0.0(11) . . . . ?
C9 C10 C11 C12 2.0(11) . . . . ?
C9A C10A C11A C12A -1.2(10) . . . . ?
C12A C7A C8A C9A 2.4(8) . . . . ?
C8 C7 C12 C11 1.3(10) . . . . ?
C11 C10 C9 C8 -1.0(11) . . . . ?

loop_
_exptl_oxdiff_crystal_face_indexfrac_h
_exptl_oxdiff_crystal_face_indexfrac_k
_exptl_oxdiff_crystal_face_indexfrac_l
_exptl_oxdiff_crystal_face_x
_exptl_oxdiff_crystal_face_y
_exptl_oxdiff_crystal_face_z
3.4419 -2.6502 1.9332 -0.0271 -0.0771 0.9967
-3.4419 2.6502 -1.9332 0.0271 0.0771 -0.9967
3.6729 1.1796 3.0882 0.2103 0.5937 0.7767
0.2580 5.1526 1.5140 0.3175 0.8968 -0.3083
-0.4716 -5.1043 -1.6637 -0.3227 -0.9116 0.2547
0.4184 1.1331 -16.6452 0.9330 -0.3304 -0.1430
-0.4184 -1.1331 16.6452 -0.9330 0.3304 0.1430
